data_4084042
loop_
_publ_author_name
'Amoroso, Dino'
'Yap, Glenn P. A.'
'Fogg, Deryn E.'

_publ_section_title
;
 Deactivation of Ruthenium Metathesis Catalysts via Facile Formation of
 Face-Bridged Dimers
;
_journal_issue 16
_journal_name_full Organometallics
_journal_page_first 3335
_journal_paper_doi 10.1021/om0110888
_journal_volume 21
_journal_year 2002
_chemical_formula_sum 'C64 H119 Cl4 P4 Ru2'
_chemical_formula_weight 1356.41
_chemical_name_systematic
; 
 ? 
;
_space_group_IT_number 2
_symmetry_cell_setting triclinic
_symmetry_space_group_name_Hall '-P 1'
_symmetry_space_group_name_H-M 'P -1'
_atom_sites_solution_hydrogens geom
_atom_sites_solution_primary direct
_atom_sites_solution_secondary difmap
_audit_creation_method SHELXL-97
_cell_angle_alpha 95.066(3)
_cell_angle_beta 93.018(2)
_cell_angle_gamma 112.186(2)
_cell_formula_units_Z 2
_cell_length_a 11.7069(16)
_cell_length_b 14.1411(19)
_cell_length_c 22.140(3)
_cell_measurement_reflns_used 'reflections from 60 data frames'
_cell_measurement_temperature 203(2)
_cell_measurement_theta_max 28.29
_cell_measurement_theta_min 1.47
_cell_volume 3365.9(8)
_computing_cell_refinement 'Bruker SMART'
_computing_data_collection 'Bruker SMART'
_computing_data_reduction 'Bruker SHELXTL'
_computing_molecular_graphics 'Bruker SHELXTL'
_computing_publication_material 'Bruker SHELXTL'
_computing_structure_refinement 'SHELXL-97 (Sheldrick, 1997)'
_computing_structure_solution 'SHELXS-97 (Sheldrick, 1990)'
_diffrn_ambient_temperature 203(2)
_diffrn_measured_fraction_theta_full 0.998
_diffrn_measured_fraction_theta_max 0.998
_diffrn_measurement_device_type 'CCD area detector'
_diffrn_measurement_method 'phi and omega scans'
_diffrn_radiation_monochromator graphite
_diffrn_radiation_source 'fine-focus sealed tube'
_diffrn_radiation_type MoK\a
_diffrn_radiation_wavelength 0.71073
_diffrn_reflns_av_R_equivalents 0.1233
_diffrn_reflns_av_sigmaI/netI 0.2917
_diffrn_reflns_limit_h_max 11
_diffrn_reflns_limit_h_min -11
_diffrn_reflns_limit_k_max 14
_diffrn_reflns_limit_k_min -14
_diffrn_reflns_limit_l_max 22
_diffrn_reflns_limit_l_min 0
_diffrn_reflns_number 26256
_diffrn_reflns_theta_full 20.82
_diffrn_reflns_theta_max 20.82
_diffrn_reflns_theta_min 1.57
_diffrn_standards_decay_% <1
_diffrn_standards_number '50 standard frames at start and end'
_exptl_absorpt_coefficient_mu 0.739
_exptl_absorpt_correction_T_max 0.928076
_exptl_absorpt_correction_T_min 0.598612
_exptl_absorpt_correction_type multi-scan
_exptl_absorpt_process_details 'Blessing,R., Acta Cryst. (1995) A51 33-38.'
_exptl_crystal_colour brown
_exptl_crystal_density_diffrn 1.338
_exptl_crystal_density_method 'not measured'
_exptl_crystal_description plate
_exptl_crystal_F_000 1438
_exptl_crystal_size_max 0.12
_exptl_crystal_size_mid 0.10
_exptl_crystal_size_min 0.01
_refine_diff_density_max 0.823
_refine_diff_density_min -0.945
_refine_diff_density_rms 0.105
_refine_ls_extinction_method none
_refine_ls_goodness_of_fit_ref 1.038
_refine_ls_hydrogen_treatment mixed
_refine_ls_matrix_type full
_refine_ls_number_parameters 667
_refine_ls_number_reflns 7055
_refine_ls_number_restraints 579
_refine_ls_restrained_S_all 1.002
_refine_ls_R_factor_all 0.1076
_refine_ls_R_factor_gt 0.0540
_refine_ls_shift/su_max 0.005
_refine_ls_shift/su_mean 0.000
_refine_ls_structure_factor_coef Fsqd
_refine_ls_weighting_details 'calc w=1/[\s^2^(Fo^2^)+(0.0400P)^2^+0.0000P] where P=(Fo^2^+2Fc^2^)/3'
_refine_ls_weighting_scheme calc
_refine_ls_wR_factor_gt 0.1030
_refine_ls_wR_factor_ref 0.1126
_reflns_number_gt 4156
_reflns_number_total 7055
_reflns_threshold_expression >2sigma(I)
_cod_data_source_file om0110888.cif
_cod_data_source_block df025
_cod_depositor_comments
;
The following automatic conversions were performed:

'_symmetry_cell_setting' value 'Triclinic' changed to 'triclinic'
according to
/usr/data/users/saulius/automatic-downloads/retrospective/ACS/lib/dictionaries/cif_core.dic
dictionary named 'cif_core.dic' version 2.4.2 from 2011-04-26.

Automatic conversion script
Id: cif_fix_values 2281 2013-09-26 08:29:07Z andrius 
;
_cod_original_sg_symbol_H-M P-1
_cod_database_code 4084042

loop_
_symmetry_equiv_pos_as_xyz
'x, y, z'
'-x, -y, -z'

loop_
_atom_site_label
_atom_site_type_symbol
_atom_site_fract_x
_atom_site_fract_y
_atom_site_fract_z
_atom_site_U_iso_or_equiv
_atom_site_adp_type
_atom_site_occupancy
_atom_site_symmetry_multiplicity
_atom_site_calc_flag
_atom_site_refinement_flags
Ru1 Ru 0.22750(7) 0.41976(6) 0.27427(3) 0.0237(2) Uani 1 1 d U
Ru2 Ru 0.41544(7) 0.29272(6) 0.24075(3) 0.0226(2) Uani 1 1 d U
Cl1 Cl 0.6165(2) 0.34547(19) 0.29479(10) 0.0325(6) Uani 1 1 d U
Cl2 Cl 0.20866(19) 0.26807(18) 0.20368(9) 0.0268(6) Uani 1 1 d U
Cl3 Cl 0.3393(2) 0.34368(19) 0.33811(9) 0.0292(6) Uani 1 1 d U
Cl4 Cl 0.43789(19) 0.47616(18) 0.23209(9) 0.0260(6) Uani 1 1 d U
P1 P 0.2799(2) 0.5610(2) 0.34618(11) 0.0276(7) Uani 1 1 d U
P2 P 0.1306(2) 0.4846(2) 0.20425(10) 0.0270(7) Uani 1 1 d U
P3 P 0.3648(2) 0.1292(2) 0.26169(11) 0.0275(7) Uani 1 1 d U
P4 P 0.4977(2) 0.2757(2) 0.15145(10) 0.0244(6) Uani 1 1 d U
C1 C 0.0737(8) 0.3553(7) 0.3057(3) 0.028(2) Uani 1 1 d U
H1A H 0.0292 0.3959 0.3178 0.034 Uiso 1 1 calc R
C2 C 0.0202(8) 0.2458(7) 0.3123(4) 0.032(2) Uani 1 1 d U
H2A H 0.0612 0.2043 0.2969 0.038 Uiso 1 1 calc R
C3 C -0.0857(8) 0.2002(8) 0.3394(4) 0.034(3) Uani 1 1 d U
C4 C -0.1589(8) 0.2532(8) 0.3670(4) 0.056(3) Uani 1 1 d U
H4A H -0.1179 0.3266 0.3653 0.084 Uiso 1 1 calc R
H4B H -0.1670 0.2401 0.4092 0.084 Uiso 1 1 calc R
H4C H -0.2405 0.2283 0.3450 0.084 Uiso 1 1 calc R
C5 C -0.1314(10) 0.0871(9) 0.3419(5) 0.078(4) Uani 1 1 d U
H5A H -0.0750 0.0603 0.3232 0.118 Uiso 1 1 calc R
H5B H -0.2131 0.0541 0.3201 0.118 Uiso 1 1 calc R
H5C H -0.1357 0.0732 0.3840 0.118 Uiso 1 1 calc R
C6 C 0.1744(9) 0.4444(8) 0.4434(4) 0.056(3) Uani 1 1 d U
H6A H 0.1034 0.4651 0.4427 0.067 Uiso 1 1 calc R
H6B H 0.1546 0.3847 0.4128 0.067 Uiso 1 1 calc R
C7 C 0.1962(11) 0.4145(8) 0.5059(4) 0.073(4) Uani 1 1 d U
H7A H 0.2611 0.3866 0.5054 0.088 Uiso 1 1 calc R
H7B H 0.1201 0.3609 0.5161 0.088 Uiso 1 1 calc R
C8 C 0.2354(11) 0.5084(9) 0.5546(5) 0.070(4) Uani 1 1 d U
H8A H 0.1664 0.5310 0.5587 0.085 Uiso 1 1 calc R
H8B H 0.2557 0.4891 0.5940 0.085 Uiso 1 1 calc R
C9 C 0.3446(10) 0.5940(9) 0.5377(4) 0.066(3) Uani 1 1 d U
H9A H 0.4156 0.5733 0.5380 0.080 Uiso 1 1 calc R
H9B H 0.3652 0.6537 0.5684 0.080 Uiso 1 1 calc R
C10 C 0.3236(9) 0.6257(8) 0.4746(4) 0.049(3) Uani 1 1 d U
H10A H 0.2566 0.6514 0.4745 0.059 Uiso 1 1 calc R
H10B H 0.3991 0.6810 0.4652 0.059 Uiso 1 1 calc R
C11 C 0.2900(9) 0.5341(8) 0.4270(4) 0.037(2) Uani 1 1 d U
H11A H 0.3592 0.5103 0.4310 0.045 Uiso 1 1 calc R
C12 C 0.5415(8) 0.6312(8) 0.3665(4) 0.040(3) Uani 1 1 d U
H12A H 0.5247 0.5582 0.3559 0.049 Uiso 1 1 calc R
H12B H 0.5458 0.6446 0.4109 0.049 Uiso 1 1 calc R
C13 C 0.6659(9) 0.6970(9) 0.3442(6) 0.072(4) Uani 1 1 d U
H13A H 0.7328 0.6839 0.3657 0.087 Uiso 1 1 calc R
H13B H 0.6649 0.6768 0.3006 0.087 Uiso 1 1 calc R
C14 C 0.6905(10) 0.8072(9) 0.3544(6) 0.073(4) Uani 1 1 d U
H14A H 0.7672 0.8458 0.3368 0.088 Uiso 1 1 calc R
H14B H 0.7027 0.8292 0.3983 0.088 Uiso 1 1 calc R
C15 C 0.5868(9) 0.8321(8) 0.3266(5) 0.064(3) Uani 1 1 d U
H15A H 0.5822 0.8187 0.2822 0.077 Uiso 1 1 calc R
H15B H 0.6052 0.9055 0.3371 0.077 Uiso 1 1 calc R
C16 C 0.4616(9) 0.7699(8) 0.3480(5) 0.060(3) Uani 1 1 d U
H16A H 0.4610 0.7904 0.3914 0.071 Uiso 1 1 calc R
H16B H 0.3961 0.7834 0.3254 0.071 Uiso 1 1 calc R
C17 C 0.4373(8) 0.6564(7) 0.3376(5) 0.038(2) Uani 1 1 d U
H17A H 0.4450 0.6452 0.2935 0.046 Uiso 1 1 calc R
C18 C 0.1862(8) 0.6394(7) 0.3453(5) 0.048(3) Uani 1 1 d U
H18A H 0.2100 0.6860 0.3833 0.057 Uiso 1 1 calc R
H18B H 0.2110 0.6824 0.3121 0.057 Uiso 1 1 calc R
C19 C 0.0464(9) 0.5889(10) 0.3382(5) 0.071(4) Uani 1 1 d U
H19A H 0.0225 0.5194 0.3502 0.085 Uiso 1 1 calc R
H19B H 0.0144 0.6274 0.3670 0.085 Uiso 1 1 calc R
C20 C -0.0159(9) 0.5808(8) 0.2770(4) 0.046(3) Uani 1 1 d U
H20A H 0.0178 0.6492 0.2633 0.055 Uiso 1 1 calc R
H20B H -0.1036 0.5653 0.2820 0.055 Uiso 1 1 calc R
C21 C -0.0109(7) 0.5039(7) 0.2246(4) 0.034(2) Uani 1 1 d U
H21A H -0.0451 0.5209 0.1877 0.041 Uiso 1 1 calc R
H21B H -0.0700 0.4364 0.2322 0.041 Uiso 1 1 calc R
C22 C 0.1769(9) 0.6778(7) 0.1555(4) 0.043(3) Uani 1 1 d U
H22A H 0.1269 0.6924 0.1864 0.051 Uiso 1 1 calc R
H22B H 0.1220 0.6450 0.1182 0.051 Uiso 1 1 calc R
C23 C 0.2755(10) 0.7777(8) 0.1427(5) 0.059(3) Uani 1 1 d U
H23A H 0.3237 0.8145 0.1811 0.071 Uiso 1 1 calc R
H23B H 0.2354 0.8207 0.1262 0.071 Uiso 1 1 calc R
C24 C 0.3628(9) 0.7626(8) 0.0982(5) 0.057(3) Uani 1 1 d U
H24A H 0.3176 0.7357 0.0579 0.069 Uiso 1 1 calc R
H24B H 0.4295 0.8289 0.0949 0.069 Uiso 1 1 calc R
C25 C 0.4173(9) 0.6888(8) 0.1190(4) 0.051(3) Uani 1 1 d U
H25A H 0.4684 0.6760 0.0881 0.061 Uiso 1 1 calc R
H25B H 0.4710 0.7199 0.1568 0.061 Uiso 1 1 calc R
C26 C 0.3188(8) 0.5889(7) 0.1296(4) 0.039(3) Uani 1 1 d U
H26A H 0.3578 0.5437 0.1441 0.046 Uiso 1 1 calc R
H26B H 0.2692 0.5551 0.0910 0.046 Uiso 1 1 calc R
C27 C 0.2316(8) 0.6047(7) 0.1776(4) 0.029(2) Uani 1 1 d U
H27A H 0.2884 0.6438 0.2138 0.035 Uiso 1 1 calc R
C28 C 0.0130(9) 0.4259(8) 0.0796(4) 0.039(2) Uani 1 1 d U
H28A H -0.0626 0.4362 0.0890 0.047 Uiso 1 1 calc R
H28B H 0.0737 0.4914 0.0700 0.047 Uiso 1 1 calc R
C29 C -0.0161(9) 0.3447(8) 0.0246(4) 0.051(3) Uani 1 1 d U
H29A H -0.0517 0.3669 -0.0099 0.062 Uiso 1 1 calc R
H29B H 0.0611 0.3393 0.0132 0.062 Uiso 1 1 calc R
C30 C -0.1041(9) 0.2417(8) 0.0364(4) 0.046(3) Uani 1 1 d U
H30A H -0.1116 0.1912 0.0016 0.055 Uiso 1 1 calc R
H30B H -0.1861 0.2439 0.0404 0.055 Uiso 1 1 calc R
C31 C -0.0631(8) 0.2073(8) 0.0936(4) 0.039(2) Uani 1 1 d U
H31A H 0.0107 0.1921 0.0870 0.046 Uiso 1 1 calc R
H31B H -0.1289 0.1442 0.1028 0.046 Uiso 1 1 calc R
C32 C -0.0336(8) 0.2914(7) 0.1476(4) 0.027(2) Uani 1 1 d U
H32A H -0.1092 0.3025 0.1559 0.033 Uiso 1 1 calc R
H32B H -0.0053 0.2683 0.1839 0.033 Uiso 1 1 calc R
C33 C 0.0652(8) 0.3918(7) 0.1352(4) 0.028(2) Uani 1 1 d U
H33A H 0.1344 0.3741 0.1212 0.033 Uiso 1 1 calc R
C34 C 0.6776(7) 0.4752(7) 0.1658(4) 0.027(2) Uani 1 1 d U
H34A H 0.7465 0.4522 0.1629 0.033 Uiso 1 1 calc R
H34B H 0.6546 0.4718 0.2077 0.033 Uiso 1 1 calc R
C35 C 0.7206(8) 0.5866(7) 0.1517(4) 0.035(2) Uani 1 1 d U
H35A H 0.6537 0.6115 0.1569 0.042 Uiso 1 1 calc R
H35B H 0.7918 0.6299 0.1803 0.042 Uiso 1 1 calc R
C36 C 0.7568(9) 0.5941(8) 0.0865(4) 0.044(3) Uani 1 1 d U
H36A H 0.7777 0.6647 0.0770 0.053 Uiso 1 1 calc R
H36B H 0.8303 0.5773 0.0829 0.053 Uiso 1 1 calc R
C37 C 0.6513(8) 0.5207(8) 0.0415(4) 0.038(2) Uani 1 1 d U
H37A H 0.6787 0.5232 0.0004 0.046 Uiso 1 1 calc R
H37B H 0.5812 0.5426 0.0417 0.046 Uiso 1 1 calc R
C38 C 0.6095(8) 0.4103(7) 0.0577(4) 0.037(2) Uani 1 1 d U
H38A H 0.6782 0.3869 0.0548 0.044 Uiso 1 1 calc R
H38B H 0.5409 0.3650 0.0284 0.044 Uiso 1 1 calc R
C39 C 0.5674(7) 0.4025(7) 0.1227(3) 0.0220(19) Uani 1 1 d U
H39A H 0.5037 0.4327 0.1242 0.026 Uiso 1 1 calc R
C40 C 0.2990(8) 0.2244(8) 0.0594(4) 0.040(3) Uani 1 1 d U
H40A H 0.2579 0.2456 0.0923 0.048 Uiso 1 1 calc R
H40B H 0.3417 0.2846 0.0385 0.048 Uiso 1 1 calc R
C41 C 0.2021(9) 0.1418(9) 0.0146(4) 0.054(3) Uani 1 1 d U
H41A H 0.1463 0.1707 -0.0037 0.065 Uiso 1 1 calc R
H41B H 0.1525 0.0853 0.0366 0.065 Uiso 1 1 calc R
C42 C 0.2601(9) 0.0990(8) -0.0363(4) 0.052(3) Uani 1 1 d U
H42A H 0.1952 0.0417 -0.0617 0.063 Uiso 1 1 calc R
H42B H 0.2999 0.1527 -0.0622 0.063 Uiso 1 1 calc R
C43 C 0.3553(9) 0.0621(8) -0.0088(4) 0.049(3) Uani 1 1 d U
H43A H 0.3944 0.0381 -0.0416 0.059 Uiso 1 1 calc R
H43B H 0.3135 0.0039 0.0138 0.059 Uiso 1 1 calc R
C44 C 0.4562(8) 0.1486(8) 0.0346(4) 0.040(3) Uani 1 1 d U
H44A H 0.5160 0.1226 0.0517 0.048 Uiso 1 1 calc R
H44B H 0.5006 0.2060 0.0120 0.048 Uiso 1 1 calc R
C45 C 0.3941(8) 0.1857(7) 0.0865(4) 0.031(2) Uani 1 1 d U
H45A H 0.3449 0.1229 0.1045 0.037 Uiso 1 1 calc R
C46 C 0.6337(7) 0.2414(7) 0.1546(4) 0.028(2) Uani 1 1 d U
H46A H 0.6703 0.2552 0.1159 0.033 Uiso 1 1 calc R
H46B H 0.6939 0.2897 0.1865 0.033 Uiso 1 1 calc R
C47 C 0.6235(8) 0.1305(7) 0.1663(4) 0.039(3) Uani 1 1 d U
H47A H 0.5675 0.0814 0.1333 0.046 Uiso 1 1 calc R
H47B H 0.7054 0.1276 0.1634 0.046 Uiso 1 1 calc R
C48 C 0.5787(8) 0.0948(7) 0.2256(4) 0.040(3) Uani 1 1 d U
H48A H 0.6129 0.1533 0.2575 0.048 Uiso 1 1 calc R
H48B H 0.6114 0.0432 0.2358 0.048 Uiso 1 1 calc R
C49 C 0.4391(8) 0.0491(7) 0.2260(4) 0.035(3) Uani 1 1 d U
H49A H 0.4172 -0.0132 0.2465 0.042 Uiso 1 1 calc R
H49B H 0.4030 0.0276 0.1836 0.042 Uiso 1 1 calc R
C50 C 0.1531(8) 0.0250(8) 0.1766(4) 0.039(2) Uani 1 1 d U
H50A H 0.1910 -0.0154 0.1530 0.047 Uiso 1 1 calc R
H50B H 0.1769 0.0922 0.1614 0.047 Uiso 1 1 calc R
C51 C 0.0119(9) -0.0304(9) 0.1689(6) 0.070(3) Uani 1 1 d U
H51A H -0.0252 0.0134 0.1898 0.084 Uiso 1 1 calc R
H51B H -0.0168 -0.0411 0.1255 0.084 Uiso 1 1 calc R
C52 C -0.0330(10) -0.1343(9) 0.1940(6) 0.073(3) Uani 1 1 d U
H52A H -0.1236 -0.1623 0.1926 0.087 Uiso 1 1 calc R
H52B H -0.0088 -0.1826 0.1685 0.087 Uiso 1 1 calc R
C53 C 0.0215(9) -0.1237(8) 0.2589(5) 0.062(3) Uani 1 1 d U
H53A H -0.0010 -0.1923 0.2721 0.075 Uiso 1 1 calc R
H53B H -0.0148 -0.0854 0.2854 0.075 Uiso 1 1 calc R
C54 C 0.1638(8) -0.0681(7) 0.2667(5) 0.044(3) Uani 1 1 d U
H54A H 0.2018 -0.1085 0.2432 0.053 Uiso 1 1 calc R
H54B H 0.1943 -0.0602 0.3097 0.053 Uiso 1 1 calc R
C55 C 0.1992(8) 0.0393(7) 0.2439(4) 0.038(2) Uani 1 1 d U
H55A H 0.1499 0.0726 0.2657 0.046 Uiso 1 1 calc R
C56 C 0.2921(8) 0.1234(8) 0.3839(4) 0.038(3) Uani 1 1 d U
H56A H 0.2522 0.1686 0.3704 0.046 Uiso 1 1 calc R
H56B H 0.2304 0.0527 0.3782 0.046 Uiso 1 1 calc R
C57 C 0.3398(10) 0.1545(8) 0.4506(4) 0.051(3) Uani 1 1 d U
H57A H 0.3975 0.2266 0.4564 0.061 Uiso 1 1 calc R
H57B H 0.2702 0.1483 0.4749 0.061 Uiso 1 1 calc R
C58 C 0.4041(10) 0.0890(9) 0.4725(4) 0.058(3) Uani 1 1 d U
H58A H 0.4401 0.1148 0.5146 0.069 Uiso 1 1 calc R
H58B H 0.3440 0.0183 0.4720 0.069 Uiso 1 1 calc R
C59 C 0.5034(9) 0.0896(8) 0.4335(4) 0.051(3) Uani 1 1 d U
H59A H 0.5387 0.0413 0.4468 0.061 Uiso 1 1 calc R
H59B H 0.5695 0.1584 0.4394 0.061 Uiso 1 1 calc R
C60 C 0.4603(9) 0.0611(8) 0.3663(4) 0.042(3) Uani 1 1 d U
H60A H 0.5311 0.0669 0.3430 0.051 Uiso 1 1 calc R
H60B H 0.4005 -0.0103 0.3591 0.051 Uiso 1 1 calc R
C61 C 0.4011(8) 0.1313(7) 0.3456(4) 0.031(2) Uani 1 1 d U
H61A H 0.4638 0.2013 0.3585 0.037 Uiso 1 1 calc R
C62 C 0.0827(14) 0.8215(11) 0.4487(7) 0.156(8) Uani 1 1 d U
H62A H 0.0894 0.7663 0.4698 0.233 Uiso 1 1 calc R
H62B H 0.1647 0.8676 0.4408 0.233 Uiso 1 1 calc R
H62C H 0.0318 0.7929 0.4105 0.233 Uiso 1 1 calc R
C63 C 0.0293(17) 0.8751(12) 0.4843(8) 0.154(7) Uani 1 1 d U
H63A H -0.0575 0.8280 0.4831 0.185 Uiso 1 1 calc R
H63B H 0.0655 0.8785 0.5258 0.185 Uiso 1 1 calc R
C64 C 0.0240(14) 0.9699(11) 0.4817(7) 0.120(6) Uani 1 1 d U
H64A H -0.0166 0.9644 0.4410 0.144 Uiso 1 1 calc R
H64B H 0.1106 1.0156 0.4800 0.144 Uiso 1 1 calc R

loop_
_atom_site_aniso_label
_atom_site_aniso_U_11
_atom_site_aniso_U_22
_atom_site_aniso_U_33
_atom_site_aniso_U_23
_atom_site_aniso_U_13
_atom_site_aniso_U_12
Ru1 0.0256(5) 0.0252(6) 0.0223(4) 0.0026(4) 0.0060(4) 0.0116(4)
Ru2 0.0217(5) 0.0253(6) 0.0221(4) 0.0028(5) 0.0028(4) 0.0104(4)
Cl1 0.0306(14) 0.0389(18) 0.0275(13) 0.0032(14) -0.0019(12) 0.0137(13)
Cl2 0.0260(13) 0.0241(16) 0.0286(13) -0.0005(13) 0.0023(12) 0.0085(12)
Cl3 0.0358(15) 0.0367(18) 0.0218(12) 0.0064(13) 0.0053(12) 0.0205(14)
Cl4 0.0255(13) 0.0238(16) 0.0290(13) 0.0029(13) 0.0061(12) 0.0094(12)
P1 0.0309(15) 0.0242(18) 0.0273(14) 0.0037(14) 0.0084(13) 0.0095(14)
P2 0.0276(15) 0.0300(18) 0.0268(14) 0.0025(14) 0.0055(13) 0.0148(14)
P3 0.0274(15) 0.0300(18) 0.0267(14) 0.0037(15) 0.0032(13) 0.0127(14)
P4 0.0192(14) 0.0265(18) 0.0277(14) 0.0028(14) 0.0042(12) 0.0089(13)
C1 0.047(5) 0.031(5) 0.023(5) 0.011(5) 0.018(4) 0.030(4)
C2 0.032(5) 0.021(5) 0.044(6) -0.003(5) 0.002(5) 0.013(5)
C3 0.015(5) 0.043(6) 0.038(6) 0.003(6) 0.002(5) 0.005(5)
C4 0.030(6) 0.068(8) 0.072(8) 0.019(7) 0.023(6) 0.016(6)
C5 0.079(9) 0.050(7) 0.100(10) 0.019(9) 0.034(8) 0.012(7)
C6 0.075(8) 0.031(7) 0.032(5) 0.004(5) 0.008(6) -0.013(5)
C7 0.110(10) 0.034(7) 0.035(6) 0.005(5) 0.008(7) -0.019(7)
C8 0.090(9) 0.044(8) 0.037(6) -0.001(5) 0.000(7) -0.017(7)
C9 0.085(9) 0.043(8) 0.026(5) -0.015(6) -0.007(6) -0.019(6)
C10 0.060(7) 0.032(6) 0.033(5) -0.008(5) 0.007(6) -0.006(5)
C11 0.045(6) 0.032(7) 0.022(4) -0.004(4) 0.003(5) 0.003(5)
C12 0.038(5) 0.037(6) 0.043(6) 0.005(6) 0.007(5) 0.009(5)
C13 0.035(6) 0.060(8) 0.115(10) 0.008(8) 0.015(7) 0.010(6)
C14 0.042(6) 0.048(7) 0.107(10) 0.020(8) 0.009(7) -0.010(6)
C15 0.054(7) 0.030(7) 0.087(9) 0.022(7) -0.003(7) -0.009(5)
C16 0.050(6) 0.034(6) 0.085(8) 0.014(7) -0.005(6) 0.005(5)
C17 0.027(4) 0.022(5) 0.060(7) 0.007(5) -0.003(5) 0.003(4)
C18 0.040(5) 0.031(7) 0.067(7) -0.016(6) 0.006(5) 0.013(5)
C19 0.049(6) 0.100(10) 0.067(6) -0.022(8) -0.012(6) 0.043(7)
C20 0.049(6) 0.058(8) 0.042(5) -0.001(6) 0.005(5) 0.034(6)
C21 0.025(5) 0.038(7) 0.044(5) 0.004(5) 0.003(5) 0.018(5)
C22 0.062(7) 0.033(6) 0.045(6) 0.011(6) 0.021(6) 0.027(5)
C23 0.092(8) 0.038(7) 0.051(7) 0.017(7) 0.027(6) 0.024(6)
C24 0.070(8) 0.044(7) 0.055(7) 0.024(6) 0.025(6) 0.013(6)
C25 0.048(7) 0.059(8) 0.037(6) 0.020(6) 0.010(6) 0.007(5)
C26 0.044(6) 0.043(7) 0.037(6) 0.019(6) 0.016(5) 0.020(5)
C27 0.038(5) 0.022(5) 0.022(5) -0.002(4) -0.001(4) 0.008(4)
C28 0.047(6) 0.039(6) 0.029(5) 0.002(4) -0.002(5) 0.016(5)
C29 0.057(7) 0.059(8) 0.032(5) -0.003(5) -0.017(6) 0.020(6)
C30 0.040(7) 0.055(7) 0.037(5) -0.012(6) -0.005(5) 0.016(5)
C31 0.022(6) 0.035(6) 0.046(6) -0.006(5) 0.004(5) -0.001(5)
C32 0.024(5) 0.028(6) 0.029(5) -0.003(4) 0.004(4) 0.010(4)
C33 0.022(5) 0.030(5) 0.029(4) -0.005(4) 0.000(4) 0.009(4)
C34 0.019(5) 0.035(6) 0.028(5) 0.005(5) 0.005(4) 0.009(4)
C35 0.037(6) 0.032(6) 0.032(5) -0.002(5) -0.001(5) 0.008(5)
C36 0.048(6) 0.036(7) 0.048(6) 0.011(5) 0.017(5) 0.012(5)
C37 0.044(6) 0.048(7) 0.025(5) 0.012(5) 0.012(4) 0.016(5)
C38 0.038(6) 0.040(6) 0.030(5) 0.001(5) 0.011(5) 0.011(5)
C39 0.017(5) 0.026(5) 0.020(5) -0.003(4) 0.006(4) 0.005(4)
C40 0.039(6) 0.056(8) 0.027(5) -0.002(5) -0.006(4) 0.023(5)
C41 0.038(6) 0.079(9) 0.041(6) -0.005(6) -0.012(5) 0.021(6)
C42 0.054(7) 0.054(8) 0.036(6) -0.015(6) -0.017(5) 0.015(6)
C43 0.046(6) 0.051(8) 0.040(6) -0.014(5) -0.005(5) 0.012(5)
C44 0.039(6) 0.046(8) 0.030(5) -0.013(5) 0.003(4) 0.014(5)
C45 0.029(5) 0.032(6) 0.028(5) -0.007(4) -0.001(4) 0.011(4)
C46 0.025(5) 0.041(6) 0.024(5) 0.010(5) 0.017(4) 0.017(5)
C47 0.029(6) 0.038(7) 0.051(6) 0.005(6) 0.006(5) 0.014(5)
C48 0.049(6) 0.034(7) 0.053(6) 0.018(6) 0.014(6) 0.031(6)
C49 0.044(5) 0.048(7) 0.031(5) 0.015(5) 0.011(5) 0.034(6)
C50 0.038(5) 0.031(7) 0.048(5) -0.007(5) -0.005(5) 0.016(5)
C51 0.034(6) 0.048(8) 0.111(9) 0.015(7) -0.022(6) 0.000(6)
C52 0.043(7) 0.044(8) 0.118(9) 0.001(8) -0.006(6) 0.006(6)
C53 0.045(6) 0.033(7) 0.106(8) 0.014(7) 0.023(7) 0.008(5)
C54 0.043(5) 0.024(6) 0.063(7) 0.006(6) 0.011(5) 0.009(5)
C55 0.029(5) 0.029(6) 0.057(6) 0.006(6) 0.003(4) 0.010(4)
C56 0.047(6) 0.032(7) 0.032(5) 0.003(6) 0.010(5) 0.010(6)
C57 0.074(8) 0.056(8) 0.028(5) 0.015(6) 0.013(6) 0.026(6)
C58 0.084(8) 0.056(8) 0.036(6) 0.018(6) 0.007(6) 0.026(7)
C59 0.060(7) 0.058(8) 0.040(5) 0.020(6) -0.001(5) 0.026(6)
C60 0.050(7) 0.038(8) 0.041(5) 0.018(6) 0.005(5) 0.017(6)
C61 0.044(6) 0.031(7) 0.020(4) 0.007(5) 0.004(4) 0.018(5)
C62 0.196(17) 0.074(12) 0.199(18) 0.005(12) 0.123(15) 0.043(12)
C63 0.214(16) 0.090(13) 0.181(16) 0.002(13) 0.084(13) 0.079(13)
C64 0.160(14) 0.077(12) 0.129(13) 0.014(11) 0.082(11) 0.042(11)

loop_
_atom_type_symbol
_atom_type_description
_atom_type_scat_dispersion_real
_atom_type_scat_dispersion_imag
_atom_type_scat_source
C C 0.0033 0.0016 'International Tables Vol C Tables 4.2.6.8 and 6.1.1.4'
H H 0.0000 0.0000 'International Tables Vol C Tables 4.2.6.8 and 6.1.1.4'
P P 0.1023 0.0942 'International Tables Vol C Tables 4.2.6.8 and 6.1.1.4'
Cl Cl 0.1484 0.1585 'International Tables Vol C Tables 4.2.6.8 and 6.1.1.4'
Ru Ru -1.2594 0.8363 'International Tables Vol C Tables 4.2.6.8 and 6.1.1.4'

loop_
_geom_angle_atom_site_label_1
_geom_angle_atom_site_label_2
_geom_angle_atom_site_label_3
_geom_angle
_geom_angle_site_symmetry_3
C1 Ru1 P1 91.5(3) .
C1 Ru1 P2 89.0(2) .
P1 Ru1 P2 94.31(9) .
C1 Ru1 Cl3 95.1(2) .
P1 Ru1 Cl3 90.87(9) .
P2 Ru1 Cl3 173.33(8) .
C1 Ru1 Cl2 95.0(3) .
P1 Ru1 Cl2 169.43(8) .
P2 Ru1 Cl2 94.14(8) .
Cl3 Ru1 Cl2 80.26(8) .
C1 Ru1 Cl4 170.0(3) .
P1 Ru1 Cl4 95.37(8) .
P2 Ru1 Cl4 97.76(8) .
Cl3 Ru1 Cl4 77.53(7) .
Cl2 Ru1 Cl4 77.20(7) .
P3 Ru2 P4 96.95(9) .
P3 Ru2 Cl1 91.58(9) .
P4 Ru2 Cl1 89.95(8) .
P3 Ru2 Cl2 94.77(9) .
P4 Ru2 Cl2 100.62(8) .
Cl1 Ru2 Cl2 166.89(8) .
P3 Ru2 Cl3 92.56(8) .
P4 Ru2 Cl3 170.33(9) .
Cl1 Ru2 Cl3 88.11(8) .
Cl2 Ru2 Cl3 80.17(7) .
P3 Ru2 Cl4 167.92(7) .
P4 Ru2 Cl4 94.25(8) .
Cl1 Ru2 Cl4 92.93(8) .
Cl2 Ru2 Cl4 78.69(7) .
Cl3 Ru2 Cl4 76.40(7) .
Ru2 Cl2 Ru1 88.43(8) .
Ru1 Cl3 Ru2 86.12(7) .
Ru2 Cl4 Ru1 84.04(7) .
C18 P1 C17 102.2(4) .
C18 P1 C11 104.7(4) .
C17 P1 C11 103.7(4) .
C18 P1 Ru1 118.6(4) .
C17 P1 Ru1 110.8(3) .
C11 P1 Ru1 115.2(3) .
C27 P2 C33 105.8(4) .
C27 P2 C21 106.3(4) .
C33 P2 C21 99.3(4) .
C27 P2 Ru1 114.9(3) .
C33 P2 Ru1 110.9(3) .
C21 P2 Ru1 118.0(3) .
C49 P3 C55 99.1(4) .
C49 P3 C61 104.2(4) .
C55 P3 C61 105.8(4) .
C49 P3 Ru2 120.4(3) .
C55 P3 Ru2 117.3(3) .
C61 P3 Ru2 108.5(3) .
C46 P4 C39 99.0(4) .
C46 P4 C45 103.5(4) .
C39 P4 C45 106.2(4) .
C46 P4 Ru2 117.3(3) .
C39 P4 Ru2 110.1(2) .
C45 P4 Ru2 118.5(3) .
C2 C1 Ru1 123.4(6) .
C3 C2 C1 123.8(8) .
C2 C3 C4 125.3(9) .
C2 C3 C5 118.1(8) .
C4 C3 C5 116.5(8) .
C7 C6 C11 111.4(9) .
C6 C7 C8 110.6(9) .
C9 C8 C7 110.6(9) .
C8 C9 C10 113.2(9) .
C11 C10 C9 109.4(8) .
C10 C11 C6 110.0(7) .
C10 C11 P1 115.7(7) .
C6 C11 P1 113.8(7) .
C17 C12 C13 110.4(8) .
C14 C13 C12 111.8(9) .
C13 C14 C15 112.3(10) .
C14 C15 C16 113.0(9) .
C17 C16 C15 109.7(8) .
C16 C17 C12 112.6(8) .
C16 C17 P1 119.0(6) .
C12 C17 P1 113.8(6) .
C19 C18 P1 120.4(8) .
C20 C19 C18 116.8(10) .
C19 C20 C21 121.1(8) .
C20 C21 P2 125.1(6) .
C27 C22 C23 112.2(8) .
C22 C23 C24 113.1(8) .
C25 C24 C23 110.6(8) .
C26 C25 C24 111.7(8) .
C25 C26 C27 111.7(8) .
C22 C27 C26 108.2(7) .
C22 C27 P2 119.8(6) .
C26 C27 P2 113.4(6) .
C29 C28 C33 110.3(8) .
C30 C29 C28 112.8(8) .
C29 C30 C31 112.3(9) .
C30 C31 C32 110.5(8) .
C33 C32 C31 111.9(7) .
C32 C33 C28 106.6(8) .
C32 C33 P2 113.2(6) .
C28 C33 P2 119.0(6) .
C39 C34 C35 112.8(7) .
C36 C35 C34 110.2(8) .
C37 C36 C35 110.9(7) .
C36 C37 C38 111.1(8) .
C37 C38 C39 111.5(7) .
C34 C39 C38 106.6(6) .
C34 C39 P4 110.9(6) .
C38 C39 P4 120.7(6) .
C41 C40 C45 111.6(8) .
C40 C41 C42 112.5(8) .
C43 C42 C41 110.0(8) .
C42 C43 C44 111.7(8) .
C45 C44 C43 109.1(7) .
C40 C45 C44 109.6(7) .
C40 C45 P4 112.9(6) .
C44 C45 P4 117.5(6) .
C47 C46 P4 121.6(6) .
C48 C47 C46 117.0(7) .
C47 C48 C49 114.6(8) .
C48 C49 P3 118.0(7) .
C55 C50 C51 109.5(8) .
C52 C51 C50 112.9(9) .
C53 C52 C51 111.0(10) .
C52 C53 C54 113.0(9) .
C53 C54 C55 108.8(8) .
C50 C55 C54 109.0(8) .
C50 C55 P3 113.6(6) .
C54 C55 P3 115.9(6) .
C57 C56 C61 109.5(8) .
C58 C57 C56 111.5(8) .
C59 C58 C57 110.8(8) .
C58 C59 C60 114.0(8) .
C61 C60 C59 109.7(8) .
C60 C61 C56 109.1(7) .
C60 C61 P3 118.7(6) .
C56 C61 P3 114.0(6) .
C64 C63 C62 131.8(16) .
C63 C64 C64 134.2(18) 2_576

loop_
_geom_bond_atom_site_label_1
_geom_bond_atom_site_label_2
_geom_bond_distance
_geom_bond_site_symmetry_2
Ru1 C1 1.888(8) .
Ru1 P1 2.304(3) .
Ru1 P2 2.320(2) .
Ru1 Cl3 2.451(2) .
Ru1 Cl2 2.471(2) .
Ru1 Cl4 2.543(2) .
Ru2 P3 2.257(3) .
Ru2 P4 2.277(2) .
Ru2 Cl1 2.398(2) .
Ru2 Cl2 2.400(2) .
Ru2 Cl3 2.525(2) .
Ru2 Cl4 2.532(2) .
P1 C18 1.832(8) .
P1 C17 1.858(9) .
P1 C11 1.869(8) .
P2 C27 1.834(9) .
P2 C33 1.847(9) .
P2 C21 1.849(7) .
P3 C49 1.824(8) .
P3 C55 1.871(9) .
P3 C61 1.879(8) .
P4 C46 1.830(7) .
P4 C39 1.854(8) .
P4 C45 1.867(9) .
C1 C2 1.459(11) .
C2 C3 1.362(11) .
C3 C4 1.460(11) .
C3 C5 1.489(13) .
C6 C7 1.518(12) .
C6 C11 1.553(12) .
C7 C8 1.539(13) .
C8 C9 1.485(13) .
C9 C10 1.541(12) .
C10 C11 1.507(12) .
C12 C17 1.519(11) .
C12 C13 1.537(12) .
C13 C14 1.468(14) .
C14 C15 1.502(13) .
C15 C16 1.523(12) .
C16 C17 1.515(12) .
C18 C19 1.511(12) .
C19 C20 1.480(12) .
C20 C21 1.537(11) .
C22 C27 1.508(11) .
C22 C23 1.511(12) .
C23 C24 1.514(11) .
C24 C25 1.505(12) .
C25 C26 1.496(12) .
C26 C27 1.570(10) .
C28 C29 1.526(12) .
C28 C33 1.539(11) .
C29 C30 1.488(12) .
C30 C31 1.514(12) .
C31 C32 1.535(11) .
C32 C33 1.514(11) .
C34 C39 1.525(11) .
C34 C35 1.528(11) .
C35 C36 1.527(11) .
C36 C37 1.522(12) .
C37 C38 1.532(12) .
C38 C39 1.546(10) .
C40 C41 1.520(12) .
C40 C45 1.531(11) .
C41 C42 1.538(11) .
C42 C43 1.519(12) .
C43 C44 1.548(12) .
C44 C45 1.547(10) .
C46 C47 1.573(11) .
C47 C48 1.498(11) .
C48 C49 1.514(11) .
C50 C55 1.527(12) .
C50 C51 1.531(12) .
C51 C52 1.529(14) .
C52 C53 1.513(14) .
C53 C54 1.543(12) .
C54 C55 1.554(11) .
C56 C57 1.517(12) .
C56 C61 1.544(10) .
C57 C58 1.493(12) .
C58 C59 1.483(11) .
C59 C60 1.513(12) .
C60 C61 1.498(11) .
C62 C63 1.375(15) .
C63 C64 1.371(16) .
C64 C64 1.41(2) 2_576
